data_1528478
loop_
_publ_author_name
'Finze, M.'

_publ_section_title
;
 Carbon extrusion/cluster contraction: synthesis of the fluorinated
 cyano-closo-undecaborate K2 [3-N C-closo-B11 F10]
;
_journal_name_full 'Angew. Chem. Int. ed.'
_journal_page_first 8880
_journal_page_last 8882
_journal_volume 46
_journal_year 2007
_chemical_formula_sum 'C B11 F10 K2 N'
_chemical_name_systematic 'K2 (N C B11 F10)'
_space_group_IT_number 15
_symmetry_space_group_name_Hall '-C 2yc'
_symmetry_space_group_name_H-M 'C 1 2/c 1'
_cell_angle_alpha 90
_cell_angle_beta 126.17
_cell_angle_gamma 90
_cell_formula_units_Z 8
_cell_length_a 23.935
_cell_length_b 9.903
_cell_length_c 14.367
_cell_volume 2749.064
_citation_journal_id_ASTM ACIEF5
_cod_data_source_file Finze_ACIEF5_2007_1352.cif
_cod_data_source_block C1B11F10K2N1
_cod_original_formula_sum 'C1 B11 F10 K2 N1'
_cod_database_code 1528478

loop_
_symmetry_equiv_pos_as_xyz
x,y,z
-x,y,-z+1/2
-x,-y,-z
x,-y,z-1/2
x+1/2,y+1/2,z
-x+1/2,y+1/2,-z+1/2
-x+1/2,-y+1/2,-z
x+1/2,-y+1/2,z-1/2

loop_
_atom_site_label
_atom_site_type_symbol
_atom_site_fract_x
_atom_site_fract_y
_atom_site_fract_z
_atom_site_occupancy
_atom_site_U_iso_or_equiv
B8 B 0.1454 0.4032 0.0813 1 0.0
F6 F -0.0123 0.123 -0.0506 1 0.0
K2 K 0.37297 0.23865 0.30195 1 0.0
B6 B 0.1914 0.1207 0.0846 1 0.0
K1 K 0 0.3846 0.25 1 0.0
F7 F 0.15562 0.5307 0.1263 1 0.0
B1 B 0.1036 0.1899 -0.078 1 0.0
F2 F 0.11298 0.4457 -0.1447 1 0.0
B4 B 0.0625 0.3348 -0.0391 1 0.0
B5 B 0.1998 0.31 0.059 1 0.0
B9 B 0.1371 0.1101 0.1369 1 0.0
F8 F 0.14808 0.0347 0.2235 1 0.0
K3 K 0.25641 0.132 0.471 0.5 0.0
F3 F -0.00074 0.393 -0.1083 1 0.0
F9 F 0.074 0.3208 0.168 1 0.0
F10 F 0.24829 0.2765 0.2836 1 0.0
N1 N 0.0964 -0.2084 -0.0699 1 0.0
C1 C 0.1024 -0.0968 -0.0414 1 0.0
B10 B 0.0987 0.2793 0.1077 1 0.0
F5 F 0.25258 0.0598 0.1226 1 0.0
B2 B 0.1267 0.3653 -0.0544 1 0.0
F4 F 0.26597 0.3364 0.0926 1 0.0
F1 F 0.08315 0.1594 -0.1849 1 0.0
B11 B 0.1927 0.2574 0.1683 1 0.0
B7 B 0.0544 0.1506 -0.0049 1 0.0
B3 B 0.1132 0.0511 0.0021 1 0.0
